data_4118782
loop_
_publ_author_name
'K. C. Nicolaou'
'Min Lu'
'Sotirios Totokotsopoulos'
'Philipp Heretsch'
'Denis Gigu\`ere'
'Ya-Ping Sun'
'David Sarlah'
'Thu H. Nguyen'
'Ian C. Wolf'
'Donald F. Smee'
'Craig W. Day'
'Selina Bopp'
'Elizabeth A. Winzeler'

_publ_section_title
;
 Synthesis and Biological Evaluation of Epidithio-, Epitetrathio-, and
 bis-(Methylthio)diketopiperazines: Synthetic Methodology,
 Enantioselective Total Synthesis of Epicoccin G, 8,8'-epi-ent-Rostratin
 B, Gliotoxin, Gliotoxin G, Emethallicin E, and Haematocin and Discovery
 of New Antiviral and Antimalarial Agents
;
_journal_name_full 'Journal of the American Chemical Society'
_journal_page_first 17320
_journal_page_last 17332
_journal_paper_doi 10.1021/ja308429f
_journal_volume 134
_journal_year 2012
_chemical_formula_sum 'C20 H20 N2 O2 S4'
_chemical_formula_weight 448.62
_chemical_name_systematic
; 
 ? 
;
_space_group_IT_number 14
_symmetry_cell_setting monoclinic
_symmetry_space_group_name_Hall '-P 2ybc'
_symmetry_space_group_name_H-M 'P 1 21/c 1'
_atom_sites_solution_hydrogens geom
_atom_sites_solution_primary direct
_atom_sites_solution_secondary difmap
_audit_creation_method SHELXL-97
_cell_angle_alpha 90.00
_cell_angle_beta 96.7730(10)
_cell_angle_gamma 90.00
_cell_formula_units_Z 4
_cell_length_a 9.2084(5)
_cell_length_b 30.7322(18)
_cell_length_c 7.3395(4)
_cell_measurement_reflns_used 5072
_cell_measurement_temperature 296(2)
_cell_measurement_theta_max 27.43
_cell_measurement_theta_min 2.23
_cell_volume 2062.5(2)
_computing_cell_refinement 'Bruker SAINT'
_computing_data_collection 'Bruker APEX2'
_computing_data_reduction 'Bruker SAINT'
_computing_molecular_graphics 'Bruker SHELXTL'
_computing_publication_material 'Bruker SHELXTL'
_computing_structure_refinement 'SHELXL-97 (Sheldrick, 2008)'
_computing_structure_solution 'SHELXS-97 (Sheldrick, 2008)'
_diffrn_ambient_temperature 296(2)
_diffrn_measured_fraction_theta_full 1.000
_diffrn_measured_fraction_theta_max 1.000
_diffrn_measurement_device_type 'Bruker APEX-I CCD'
_diffrn_measurement_method '\f and \w scans'
_diffrn_radiation_monochromator graphite
_diffrn_radiation_source 'fine-focus sealed tube'
_diffrn_radiation_type MoK\a
_diffrn_radiation_wavelength 0.71073
_diffrn_reflns_av_R_equivalents 0.0433
_diffrn_reflns_av_sigmaI/netI 0.0322
_diffrn_reflns_limit_h_max 10
_diffrn_reflns_limit_h_min -10
_diffrn_reflns_limit_k_max 36
_diffrn_reflns_limit_k_min -36
_diffrn_reflns_limit_l_max 8
_diffrn_reflns_limit_l_min -8
_diffrn_reflns_number 19914
_diffrn_reflns_theta_full 25.00
_diffrn_reflns_theta_max 25.00
_diffrn_reflns_theta_min 1.33
_exptl_absorpt_coefficient_mu 0.480
_exptl_absorpt_correction_T_max 0.9905
_exptl_absorpt_correction_T_min 0.9018
_exptl_absorpt_correction_type multi-scan
_exptl_absorpt_process_details 'SADABS (Sheldrick, 1999)'
_exptl_crystal_colour colourless
_exptl_crystal_density_diffrn 1.445
_exptl_crystal_description Plate-like
_exptl_crystal_F_000 936
_exptl_crystal_size_max 0.22
_exptl_crystal_size_mid 0.07
_exptl_crystal_size_min 0.02
_refine_diff_density_max 0.182
_refine_diff_density_min -0.207
_refine_diff_density_rms 0.043
_refine_ls_extinction_method none
_refine_ls_goodness_of_fit_ref 1.084
_refine_ls_hydrogen_treatment constr
_refine_ls_matrix_type full
_refine_ls_number_parameters 255
_refine_ls_number_reflns 3633
_refine_ls_number_restraints 0
_refine_ls_restrained_S_all 1.084
_refine_ls_R_factor_all 0.0528
_refine_ls_R_factor_gt 0.0392
_refine_ls_shift/su_max 0.024
_refine_ls_shift/su_mean 0.000
_refine_ls_structure_factor_coef Fsqd
_refine_ls_weighting_details 'calc w=1/[\s^2^(Fo^2^)+(0.0400P)^2^+1.0000P] where P=(Fo^2^+2Fc^2^)/3'
_refine_ls_weighting_scheme calc
_refine_ls_wR_factor_gt 0.0914
_refine_ls_wR_factor_ref 0.1071
_reflns_number_gt 2928
_reflns_number_total 3633
_reflns_threshold_expression >2sigma(I)
_cod_data_source_file ja308429f_si_002.cif
_cod_data_source_block stri_0ma
_cod_database_code 4118782

loop_
_symmetry_equiv_pos_as_xyz
'x, y, z'
'-x, y+1/2, -z+1/2'
'-x, -y, -z'
'x, -y-1/2, z-1/2'

loop_
_atom_site_label
_atom_site_type_symbol
_atom_site_fract_x
_atom_site_fract_y
_atom_site_fract_z
_atom_site_U_iso_or_equiv
_atom_site_adp_type
_atom_site_occupancy
_atom_site_symmetry_multiplicity
_atom_site_calc_flag
_atom_site_refinement_flags
S1 S 0.82033(9) 0.93854(3) 0.96369(11) 0.0606(2) Uani 1 1 d .
S2 S 0.95768(9) 0.88716(3) 0.96497(12) 0.0662(3) Uani 1 1 d .
S3 S 0.87086(10) 0.84357(3) 1.13960(11) 0.0658(3) Uani 1 1 d .
S4 S 0.77145(8) 0.79741(3) 0.97536(11) 0.0554(2) Uani 1 1 d .
O1 O 0.6769(2) 0.82292(6) 0.5579(2) 0.0506(5) Uani 1 1 d .
O2 O 0.5113(2) 0.92192(7) 1.0852(3) 0.0615(6) Uani 1 1 d .
N1 N 0.6744(2) 0.88927(7) 0.6848(3) 0.0376(5) Uani 1 1 d .
N2 N 0.5361(2) 0.85445(7) 0.9742(3) 0.0382(5) Uani 1 1 d .
C1 C 0.2923(4) 0.96346(10) 0.7473(5) 0.0620(8) Uani 1 1 d .
H1 H 0.3038 0.9706 0.8714 0.074 Uiso 1 1 calc R
C2 C 0.1537(4) 0.96162(12) 0.6528(5) 0.0739(10) Uani 1 1 d .
H2 H 0.0729 0.9677 0.7136 0.089 Uiso 1 1 calc R
C3 C 0.1339(4) 0.95086(10) 0.4697(5) 0.0651(9) Uani 1 1 d .
H3 H 0.0404 0.9499 0.4063 0.078 Uiso 1 1 calc R
C4 C 0.2532(4) 0.94154(10) 0.3816(4) 0.0573(8) Uani 1 1 d .
H4 H 0.2408 0.9338 0.2583 0.069 Uiso 1 1 calc R
C5 C 0.3920(3) 0.94363(9) 0.4757(4) 0.0489(7) Uani 1 1 d .
H5 H 0.4722 0.9374 0.4142 0.059 Uiso 1 1 calc R
C6 C 0.4144(3) 0.95483(8) 0.6600(4) 0.0431(6) Uani 1 1 d .
C7 C 0.5671(3) 0.96055(8) 0.7583(4) 0.0472(7) Uani 1 1 d .
H7A H 0.5619 0.9800 0.8616 0.057 Uiso 1 1 calc R
H7B H 0.6268 0.9746 0.6753 0.057 Uiso 1 1 calc R
C8 C 0.6442(3) 0.91823(8) 0.8297(3) 0.0409(6) Uani 1 1 d .
C9 C 0.6526(3) 0.84599(8) 0.6868(3) 0.0365(6) Uani 1 1 d .
C10 C 0.5999(3) 0.82464(8) 0.8557(3) 0.0381(6) Uani 1 1 d .
C11 C 0.5589(3) 0.89783(9) 0.9737(3) 0.0415(6) Uani 1 1 d .
C12 C 0.5037(3) 0.78498(8) 0.7991(4) 0.0450(6) Uani 1 1 d .
H12A H 0.5483 0.7691 0.7058 0.054 Uiso 1 1 calc R
H12B H 0.5044 0.7660 0.9047 0.054 Uiso 1 1 calc R
C13 C 0.3465(3) 0.79424(8) 0.7261(3) 0.0395(6) Uani 1 1 d .
C14 C 0.3036(3) 0.82789(9) 0.6053(4) 0.0492(7) Uani 1 1 d .
H14 H 0.3735 0.8467 0.5682 0.059 Uiso 1 1 calc R
C15 C 0.1583(3) 0.83355(10) 0.5399(4) 0.0572(8) Uani 1 1 d .
H15 H 0.1310 0.8563 0.4597 0.069 Uiso 1 1 calc R
C16 C 0.0533(3) 0.80599(10) 0.5917(4) 0.0564(8) Uani 1 1 d .
H16 H -0.0445 0.8099 0.5466 0.068 Uiso 1 1 calc R
C17 C 0.0942(3) 0.77258(11) 0.7109(4) 0.0592(8) Uani 1 1 d .
H17 H 0.0239 0.7537 0.7468 0.071 Uiso 1 1 calc R
C18 C 0.2389(3) 0.76691(10) 0.7775(4) 0.0523(7) Uani 1 1 d .
H18 H 0.2650 0.7442 0.8587 0.063 Uiso 1 1 calc R
C19 C 0.7539(3) 0.90604(10) 0.5366(4) 0.0525(7) Uani 1 1 d .
H19A H 0.6955 0.9020 0.4206 0.063 Uiso 1 1 calc R
H19B H 0.8446 0.8906 0.5369 0.063 Uiso 1 1 calc R
H19C H 0.7735 0.9365 0.5558 0.063 Uiso 1 1 calc R
C20 C 0.4636(4) 0.83660(10) 1.1262(4) 0.0590(8) Uani 1 1 d .
H20A H 0.4259 0.8600 1.1933 0.071 Uiso 1 1 calc R
H20B H 0.5330 0.8202 1.2066 0.071 Uiso 1 1 calc R
H20C H 0.3847 0.8179 1.0779 0.071 Uiso 1 1 calc R

loop_
_atom_site_aniso_label
_atom_site_aniso_U_11
_atom_site_aniso_U_22
_atom_site_aniso_U_33
_atom_site_aniso_U_23
_atom_site_aniso_U_13
_atom_site_aniso_U_12
S1 0.0555(5) 0.0575(5) 0.0652(5) -0.0154(4) -0.0079(4) -0.0093(4)
S2 0.0432(4) 0.0778(6) 0.0740(6) -0.0088(5) -0.0072(4) -0.0014(4)
S3 0.0647(5) 0.0761(6) 0.0497(4) -0.0026(4) -0.0222(4) 0.0042(4)
S4 0.0507(4) 0.0532(4) 0.0577(5) 0.0013(4) -0.0133(3) 0.0122(3)
O1 0.0580(12) 0.0529(12) 0.0411(10) -0.0129(9) 0.0070(9) 0.0051(9)
O2 0.0837(16) 0.0564(13) 0.0479(11) -0.0111(10) 0.0230(11) 0.0087(11)
N1 0.0397(12) 0.0408(12) 0.0330(11) -0.0029(9) 0.0071(9) -0.0006(9)
N2 0.0413(12) 0.0408(12) 0.0327(11) -0.0002(9) 0.0049(9) 0.0010(9)
C1 0.063(2) 0.062(2) 0.063(2) -0.0087(16) 0.0171(16) 0.0096(16)
C2 0.052(2) 0.079(3) 0.094(3) 0.000(2) 0.0221(19) 0.0094(18)
C3 0.0486(19) 0.0546(19) 0.090(3) 0.0129(18) 0.0000(17) -0.0007(15)
C4 0.063(2) 0.0506(18) 0.0572(18) 0.0079(14) 0.0011(15) -0.0038(15)
C5 0.0509(17) 0.0452(16) 0.0514(16) 0.0048(13) 0.0092(13) 0.0012(13)
C6 0.0506(16) 0.0268(13) 0.0525(16) 0.0032(11) 0.0089(13) 0.0025(11)
C7 0.0555(17) 0.0340(14) 0.0522(16) -0.0030(12) 0.0064(13) -0.0003(12)
C8 0.0442(15) 0.0384(14) 0.0402(14) -0.0057(11) 0.0048(11) -0.0005(11)
C9 0.0316(13) 0.0421(14) 0.0342(13) -0.0046(11) -0.0029(10) 0.0033(11)
C10 0.0381(14) 0.0394(14) 0.0352(13) -0.0016(11) -0.0026(11) 0.0028(11)
C11 0.0452(15) 0.0476(16) 0.0309(13) -0.0031(11) 0.0016(11) 0.0031(12)
C12 0.0505(16) 0.0364(14) 0.0456(15) 0.0021(12) -0.0042(12) 0.0009(12)
C13 0.0442(15) 0.0340(13) 0.0389(13) -0.0020(11) -0.0006(11) -0.0007(11)
C14 0.0467(16) 0.0390(15) 0.0589(17) 0.0063(13) -0.0067(13) -0.0080(12)
C15 0.0532(18) 0.0443(16) 0.070(2) 0.0071(14) -0.0110(15) 0.0012(14)
C16 0.0437(17) 0.0572(19) 0.0663(19) -0.0089(15) -0.0015(14) 0.0030(14)
C17 0.0490(18) 0.071(2) 0.0592(19) 0.0030(16) 0.0108(15) -0.0137(15)
C18 0.0556(18) 0.0535(17) 0.0465(15) 0.0100(13) 0.0000(13) -0.0068(14)
C19 0.0502(17) 0.0602(18) 0.0501(16) 0.0031(14) 0.0185(13) -0.0047(14)
C20 0.076(2) 0.063(2) 0.0412(16) 0.0052(14) 0.0174(15) -0.0061(16)

loop_
_atom_type_symbol
_atom_type_description
_atom_type_scat_dispersion_real
_atom_type_scat_dispersion_imag
_atom_type_scat_source
C C 0.0033 0.0016 'International Tables Vol C Tables 4.2.6.8 and 6.1.1.4'
H H 0.0000 0.0000 'International Tables Vol C Tables 4.2.6.8 and 6.1.1.4'
N N 0.0061 0.0033 'International Tables Vol C Tables 4.2.6.8 and 6.1.1.4'
O O 0.0106 0.0060 'International Tables Vol C Tables 4.2.6.8 and 6.1.1.4'
S S 0.1246 0.1234 'International Tables Vol C Tables 4.2.6.8 and 6.1.1.4'

loop_
_geom_angle_atom_site_label_1
_geom_angle_atom_site_label_2
_geom_angle_atom_site_label_3
_geom_angle
C8 S1 S2 103.94(9)
S1 S2 S3 102.72(5)
S4 S3 S2 105.43(5)
C10 S4 S3 105.07(9)
C9 N1 C8 124.2(2)
C9 N1 C19 116.1(2)
C8 N1 C19 119.0(2)
C11 N2 C10 123.6(2)
C11 N2 C20 117.1(2)
C10 N2 C20 118.4(2)
C2 C1 C6 120.9(3)
C3 C2 C1 120.6(3)
C4 C3 C2 119.4(3)
C3 C4 C5 120.1(3)
C4 C5 C6 121.5(3)
C1 C6 C5 117.6(3)
C1 C6 C7 121.1(3)
C5 C6 C7 121.1(3)
C6 C7 C8 115.4(2)
N1 C8 C11 114.7(2)
N1 C8 C7 113.1(2)
C11 C8 C7 109.1(2)
N1 C8 S1 111.01(17)
C11 C8 S1 104.73(17)
C7 C8 S1 103.26(17)
O1 C9 N1 121.6(2)
O1 C9 C10 118.8(2)
N1 C9 C10 119.6(2)
N2 C10 C9 114.1(2)
N2 C10 C12 114.0(2)
C9 C10 C12 110.4(2)
N2 C10 S4 112.14(16)
C9 C10 S4 103.66(16)
C12 C10 S4 101.32(16)
O2 C11 N2 121.9(2)
O2 C11 C8 118.0(2)
N2 C11 C8 120.1(2)
C13 C12 C10 116.4(2)
C18 C13 C14 117.8(3)
C18 C13 C12 118.4(2)
C14 C13 C12 123.7(2)
C15 C14 C13 120.5(3)
C16 C15 C14 120.8(3)
C15 C16 C17 119.3(3)
C16 C17 C18 120.2(3)
C17 C18 C13 121.4(3)

loop_
_geom_bond_atom_site_label_1
_geom_bond_atom_site_label_2
_geom_bond_distance
S1 C8 1.900(3)
S1 S2 2.0224(13)
S2 S3 2.0781(14)
S3 S4 2.0108(12)
S4 C10 1.908(3)
O1 C9 1.224(3)
O2 C11 1.222(3)
N1 C9 1.346(3)
N1 C8 1.438(3)
N1 C19 1.474(3)
N2 C11 1.350(3)
N2 C10 1.436(3)
N2 C20 1.472(3)
C1 C2 1.380(5)
C1 C6 1.384(4)
C2 C3 1.375(5)
C3 C4 1.369(4)
C4 C5 1.380(4)
C5 C6 1.387(4)
C6 C7 1.513(4)
C7 C8 1.544(4)
C8 C11 1.525(4)
C9 C10 1.532(3)
C10 C12 1.535(3)
C12 C13 1.511(4)
C13 C18 1.385(4)
C13 C14 1.389(3)
C14 C15 1.378(4)
C15 C16 1.372(4)
C16 C17 1.373(4)
C17 C18 1.375(4)

loop_
_geom_torsion_atom_site_label_1
_geom_torsion_atom_site_label_2
_geom_torsion_atom_site_label_3
_geom_torsion_atom_site_label_4
_geom_torsion
C8 S1 S2 S3 -70.73(10)
S1 S2 S3 S4 105.37(5)
S2 S3 S4 C10 -72.62(10)
C6 C1 C2 C3 0.4(5)
C1 C2 C3 C4 0.6(5)
C2 C3 C4 C5 -1.0(5)
C3 C4 C5 C6 0.4(4)
C2 C1 C6 C5 -1.0(4)
C2 C1 C6 C7 174.7(3)
C4 C5 C6 C1 0.6(4)
C4 C5 C6 C7 -175.1(2)
C1 C6 C7 C8 101.1(3)
C5 C6 C7 C8 -83.3(3)
C9 N1 C8 C11 -10.6(3)
C19 N1 C8 C11 178.9(2)
C9 N1 C8 C7 -136.6(2)
C19 N1 C8 C7 52.8(3)
C9 N1 C8 S1 107.8(2)
C19 N1 C8 S1 -62.7(3)
C6 C7 C8 N1 65.6(3)
C6 C7 C8 C11 -63.3(3)
C6 C7 C8 S1 -174.32(19)
S2 S1 C8 N1 -35.11(19)
S2 S1 C8 C11 89.25(17)
S2 S1 C8 C7 -156.56(15)
C8 N1 C9 O1 178.3(2)
C19 N1 C9 O1 -11.0(3)
C8 N1 C9 C10 -3.3(4)
C19 N1 C9 C10 167.5(2)
C11 N2 C10 C9 -19.6(3)
C20 N2 C10 C9 171.6(2)
C11 N2 C10 C12 -147.7(2)
C20 N2 C10 C12 43.5(3)
C11 N2 C10 S4 97.9(2)
C20 N2 C10 S4 -70.9(3)
O1 C9 C10 N2 -163.3(2)
N1 C9 C10 N2 18.2(3)
O1 C9 C10 C12 -33.4(3)
N1 C9 C10 C12 148.1(2)
O1 C9 C10 S4 74.4(2)
N1 C9 C10 S4 -104.1(2)
S3 S4 C10 N2 -36.23(19)
S3 S4 C10 C9 87.34(15)
S3 S4 C10 C12 -158.18(15)
C10 N2 C11 O2 -174.7(2)
C20 N2 C11 O2 -5.8(4)
C10 N2 C11 C8 6.2(4)
C20 N2 C11 C8 175.0(2)
N1 C8 C11 O2 -169.6(2)
C7 C8 C11 O2 -41.6(3)
S1 C8 C11 O2 68.4(3)
N1 C8 C11 N2 9.6(3)
C7 C8 C11 N2 137.6(2)
S1 C8 C11 N2 -112.4(2)
N2 C10 C12 C13 49.6(3)
C9 C10 C12 C13 -80.4(3)
S4 C10 C12 C13 170.29(19)
C10 C12 C13 C18 -140.2(3)
C10 C12 C13 C14 42.0(4)
C18 C13 C14 C15 0.1(4)
C12 C13 C14 C15 178.0(3)
C13 C14 C15 C16 -0.4(5)
C14 C15 C16 C17 0.3(5)
C15 C16 C17 C18 0.0(5)
C16 C17 C18 C13 -0.4(5)
C14 C13 C18 C17 0.3(4)
C12 C13 C18 C17 -177.7(3)
